data_7030355
loop_
_publ_author_name
'Lou, Yongbing'
'Wang, Jingjing'
'Tao, Yinhua'
'Chen, Jinxi'
'Mishima, Akio'
'Ohba, Masaaki'

_publ_section_title
;
 Structure modulation of manganese coordination polymers consisting of
 1,4-naphthalene dicarboxylate and 1,10-phenanthroline.
;
_journal_issue 22
_journal_name_full 'Dalton transactions (Cambridge, England : 2003)'
_journal_page_first 8508
_journal_page_last 8514
_journal_paper_doi 10.1039/c4dt00388h
_journal_volume 43
_journal_year 2014
_chemical_formula_sum 'C48 H30 Mn2 N4 O9'
_chemical_formula_weight 916.64
_chemical_name_systematic
; 
 ? 
;
_space_group_IT_number 15
_symmetry_cell_setting monoclinic
_symmetry_space_group_name_Hall '-C 2yc'
_symmetry_space_group_name_H-M 'C 1 2/c 1'
_atom_sites_solution_hydrogens geom
_atom_sites_solution_primary direct
_atom_sites_solution_secondary difmap
_audit_creation_method SHELXL-97
_cell_angle_alpha 90.00
_cell_angle_beta 108.495(4)
_cell_angle_gamma 90.00
_cell_formula_units_Z 8
_cell_length_a 41.903(15)
_cell_length_b 13.478(5)
_cell_length_c 15.042(6)
_cell_measurement_reflns_used 907
_cell_measurement_temperature 293(2)
_cell_measurement_theta_max 25.052
_cell_measurement_theta_min 3.075
_cell_volume 8056(5)
_computing_cell_refinement 'Bruker SMART'
_computing_data_collection 'Bruker SMART'
_computing_data_reduction 'Bruker SHELXTL'
_computing_molecular_graphics 'Bruker SHELXTL'
_computing_publication_material 'Bruker SHELXTL'
_computing_structure_refinement 'SHELXL-97 (Sheldrick, 2008)'
_computing_structure_solution 'SHELXS-97 (Sheldrick, 2008)'
_diffrn_ambient_temperature 293(2)
_diffrn_measured_fraction_theta_full 1.000
_diffrn_measured_fraction_theta_max 1.000
_diffrn_measurement_device_type 'CCD area detector'
_diffrn_measurement_method 'phi and omega scans'
_diffrn_radiation_monochromator graphite
_diffrn_radiation_source 'fine-focus sealed tube'
_diffrn_radiation_type MoK\a
_diffrn_radiation_wavelength 0.71073
_diffrn_reflns_av_R_equivalents 0.0418
_diffrn_reflns_av_unetI/netI 0.0540
_diffrn_reflns_limit_h_max 49
_diffrn_reflns_limit_h_min -49
_diffrn_reflns_limit_k_max 10
_diffrn_reflns_limit_k_min -16
_diffrn_reflns_limit_l_max 17
_diffrn_reflns_limit_l_min -17
_diffrn_reflns_number 16217
_diffrn_reflns_theta_full 25.01
_diffrn_reflns_theta_max 25.01
_diffrn_reflns_theta_min 1.60
_exptl_absorpt_coefficient_mu 0.693
_exptl_absorpt_correction_T_max 0.9466
_exptl_absorpt_correction_T_min 0.9031
_exptl_absorpt_correction_type multi-scan
_exptl_absorpt_process_details sadabs
_exptl_crystal_colour yellow
_exptl_crystal_density_diffrn 1.512
_exptl_crystal_density_method 'not measured'
_exptl_crystal_description block
_exptl_crystal_F_000 3744
_exptl_crystal_size_max 0.15
_exptl_crystal_size_mid 0.12
_exptl_crystal_size_min 0.08
_refine_diff_density_max 0.255
_refine_diff_density_min -0.289
_refine_diff_density_rms 0.046
_refine_ls_extinction_method none
_refine_ls_goodness_of_fit_ref 0.898
_refine_ls_hydrogen_treatment mixed
_refine_ls_matrix_type full
_refine_ls_number_parameters 576
_refine_ls_number_reflns 7089
_refine_ls_number_restraints 2
_refine_ls_restrained_S_all 0.901
_refine_ls_R_factor_all 0.0541
_refine_ls_R_factor_gt 0.0326
_refine_ls_shift/su_max 0.002
_refine_ls_shift/su_mean 0.000
_refine_ls_structure_factor_coef Fsqd
_refine_ls_weighting_details 'calc w=1/[\s^2^(Fo^2^)+(0.0306P)^2^+0.0000P] where P=(Fo^2^+2Fc^2^)/3'
_refine_ls_weighting_scheme calc
_refine_ls_wR_factor_gt 0.0671
_refine_ls_wR_factor_ref 0.0722
_reflns_number_gt 4840
_reflns_number_total 7089
_reflns_threshold_expression >2sigma(I)
_cod_data_source_file c4dt00388h2.cif
_cod_data_source_block Mn1_967174
_cod_depositor_comments
;
The following automatic conversions were performed:

'_symmetry_cell_setting' value 'Monoclinic' changed to 'monoclinic'
according to
/usr/data/users/saulius/crontab/automatic-downloads/rss-feeds/RSC/lib/dictionaries/cif_core.dic
dictionary named 'cif_core.dic' version 2.4.2 from 2011-04-26.

Automatic conversion script
Id: cif_fix_values 2281 2013-09-26 08:29:07Z andrius 

 Adding full bibliography for 7030353--7030355.cif.
;
_cod_original_sg_symbol_H-M C2/c
_cod_database_code 7030355

loop_
_symmetry_equiv_pos_as_xyz
'x, y, z'
'-x, y, -z+1/2'
'x+1/2, y+1/2, z'
'-x+1/2, y+1/2, -z+1/2'
'-x, -y, -z'
'x, -y, z-1/2'
'-x+1/2, -y+1/2, -z'
'x+1/2, -y+1/2, z-1/2'

loop_
_atom_site_label
_atom_site_type_symbol
_atom_site_fract_x
_atom_site_fract_y
_atom_site_fract_z
_atom_site_U_iso_or_equiv
_atom_site_adp_type
_atom_site_occupancy
_atom_site_symmetry_multiplicity
_atom_site_calc_flag
_atom_site_refinement_flags
Mn1 Mn 0.172144(8) 0.21975(2) 0.65117(2) 0.03414(10) Uani 1 1 d U
Mn2 Mn 0.082590(8) 0.22502(2) 0.58476(2) 0.03377(10) Uani 1 1 d .
N1 N 0.22452(5) 0.28133(14) 0.70175(13) 0.0418(5) Uani 1 1 d .
N2 N 0.20193(5) 0.13514(13) 0.57447(13) 0.0384(5) Uani 1 1 d .
N3 N 0.03831(5) 0.31488(14) 0.59504(12) 0.0382(5) Uani 1 1 d .
N4 N 0.04390(4) 0.11620(13) 0.59946(12) 0.0358(4) Uani 1 1 d .
O1 O 0.17296(4) 0.08680(12) 0.73997(12) 0.0548(5) Uani 1 1 d .
O2 O 0.12710(4) 0.10921(10) 0.62020(11) 0.0394(4) Uani 1 1 d U
O3 O 0.05361(4) -0.27524(13) 0.82195(12) 0.0550(5) Uani 1 1 d .
O4 O 0.07409(5) -0.18210(13) 0.94797(11) 0.0592(5) Uani 1 1 d .
O5 O 0.15414(4) 0.32392(12) 0.54661(12) 0.0560(5) Uani 1 1 d .
O6 O 0.10347(4) 0.36266(12) 0.55464(12) 0.0520(5) Uani 1 1 d .
O7 O 0.15998(4) 0.69603(12) 0.25364(12) 0.0549(5) Uani 1 1 d .
O8 O 0.10666(4) 0.74011(11) 0.23226(10) 0.0423(4) Uani 1 1 d .
O9 O 0.00798(6) 0.28992(15) 0.12998(17) 0.0668(6) Uani 1 1 d D
C1 C 0.23463(7) 0.35758(19) 0.75922(18) 0.0581(7) Uani 1 1 d .
H1 H 0.2197 0.3848 0.7869 0.070 Uiso 1 1 calc R
C2 C 0.26639(8) 0.3985(2) 0.7799(2) 0.0770(10) Uani 1 1 d .
H2 H 0.2723 0.4535 0.8190 0.092 Uiso 1 1 calc R
C3 C 0.28873(8) 0.3577(3) 0.7427(2) 0.0792(10) Uani 1 1 d .
H3 H 0.3103 0.3840 0.7570 0.095 Uiso 1 1 calc R
C4 C 0.27950(6) 0.2759(2) 0.6825(2) 0.0588(7) Uani 1 1 d .
C5 C 0.30134(7) 0.2284(3) 0.6403(3) 0.0857(11) Uani 1 1 d .
H5 H 0.3234 0.2505 0.6545 0.103 Uiso 1 1 calc R
C6 C 0.29095(8) 0.1527(3) 0.5808(3) 0.0827(11) Uani 1 1 d .
H6 H 0.3060 0.1223 0.5553 0.099 Uiso 1 1 calc R
C7 C 0.25692(7) 0.1177(2) 0.5557(2) 0.0601(8) Uani 1 1 d .
C8 C 0.24378(9) 0.0423(2) 0.4911(2) 0.0801(10) Uani 1 1 d .
H8 H 0.2578 0.0096 0.4637 0.096 Uiso 1 1 calc R
C9 C 0.21085(9) 0.0157(2) 0.4674(2) 0.0755(9) Uani 1 1 d .
H9 H 0.2021 -0.0334 0.4230 0.091 Uiso 1 1 calc R
C10 C 0.19061(7) 0.06423(18) 0.51167(17) 0.0542(7) Uani 1 1 d .
H10 H 0.1681 0.0458 0.4963 0.065 Uiso 1 1 calc R
C11 C 0.23468(6) 0.16193(17) 0.59639(16) 0.0405(6) Uani 1 1 d .
C12 C 0.24644(5) 0.24159(17) 0.66224(16) 0.0406(6) Uani 1 1 d .
C13 C 0.14303(6) 0.06541(16) 0.69596(17) 0.0386(6) Uani 1 1 d .
C14 C 0.12587(5) -0.01046(16) 0.73725(15) 0.0360(5) Uani 1 1 d .
C15 C 0.11754(5) -0.10608(16) 0.69668(15) 0.0339(5) Uani 1 1 d .
C16 C 0.12538(6) -0.13431(18) 0.61559(17) 0.0462(6) Uani 1 1 d .
H16 H 0.1355 -0.0885 0.5869 0.055 Uiso 1 1 calc R
C17 C 0.11849(7) -0.2261(2) 0.5788(2) 0.0623(8) Uani 1 1 d .
H17 H 0.1237 -0.2432 0.5252 0.075 Uiso 1 1 calc R
C18 C 0.10338(7) -0.29547(19) 0.6222(2) 0.0669(8) Uani 1 1 d .
H18 H 0.0992 -0.3593 0.5979 0.080 Uiso 1 1 calc R
C19 C 0.09474(6) -0.27136(18) 0.69879(18) 0.0499(6) Uani 1 1 d .
H19 H 0.0844 -0.3187 0.7255 0.060 Uiso 1 1 calc R
C20 C 0.10105(5) -0.17561(16) 0.73916(15) 0.0339(5) Uani 1 1 d .
C21 C 0.09248(5) -0.14546(16) 0.81992(15) 0.0334(5) Uani 1 1 d .
C22 C 0.10179(6) -0.05355(17) 0.85696(16) 0.0411(6) Uani 1 1 d .
H22 H 0.0969 -0.0351 0.9108 0.049 Uiso 1 1 calc R
C23 C 0.11842(6) 0.01354(17) 0.81667(16) 0.0441(6) Uani 1 1 d .
H23 H 0.1245 0.0754 0.8442 0.053 Uiso 1 1 calc R
C24 C 0.07198(6) -0.20763(17) 0.86631(17) 0.0405(6) Uani 1 1 d .
C25 C 0.12865(6) 0.37913(17) 0.53074(16) 0.0410(6) Uani 1 1 d .
C26 C 0.12891(5) 0.47071(15) 0.47328(16) 0.0352(5) Uani 1 1 d .
C27 C 0.15578(5) 0.54002(15) 0.50013(15) 0.0332(5) Uani 1 1 d .
C28 C 0.18017(6) 0.53956(18) 0.59058(17) 0.0489(6) Uani 1 1 d .
H28 H 0.1790 0.4913 0.6336 0.059 Uiso 1 1 calc R
C29 C 0.20506(7) 0.6080(2) 0.61543(19) 0.0611(8) Uani 1 1 d .
H29 H 0.2207 0.6069 0.6753 0.073 Uiso 1 1 calc R
C30 C 0.20734(7) 0.6807(2) 0.5510(2) 0.0610(8) Uani 1 1 d .
H30 H 0.2248 0.7267 0.5681 0.073 Uiso 1 1 calc R
C31 C 0.18445(6) 0.68455(17) 0.46415(18) 0.0476(6) Uani 1 1 d .
H31 H 0.1864 0.7334 0.4225 0.057 Uiso 1 1 calc R
C32 C 0.15760(5) 0.61537(15) 0.43566(15) 0.0339(5) Uani 1 1 d .
C33 C 0.13175(5) 0.62074(15) 0.34766(15) 0.0337(5) Uani 1 1 d .
C34 C 0.10518(6) 0.55702(16) 0.32828(16) 0.0419(6) Uani 1 1 d .
H34 H 0.0876 0.5641 0.2725 0.050 Uiso 1 1 calc R
C35 C 0.10380(6) 0.48113(16) 0.39053(16) 0.0418(6) Uani 1 1 d .
H35 H 0.0856 0.4377 0.3752 0.050 Uiso 1 1 calc R
C36 C 0.13297(6) 0.69223(16) 0.27226(16) 0.0380(6) Uani 1 1 d .
C37 C 0.03607(7) 0.41296(18) 0.59474(17) 0.0513(7) Uani 1 1 d .
H37 H 0.0531 0.4498 0.5831 0.062 Uiso 1 1 calc R
C38 C 0.00955(8) 0.4635(2) 0.61092(19) 0.0652(8) Uani 1 1 d .
H38 H 0.0091 0.5325 0.6115 0.078 Uiso 1 1 calc R
C39 C -0.01559(8) 0.4105(3) 0.6258(2) 0.0716(9) Uani 1 1 d .
H39 H -0.0337 0.4434 0.6358 0.086 Uiso 1 1 calc R
C40 C -0.01487(6) 0.3066(2) 0.62642(17) 0.0545(7) Uani 1 1 d .
C41 C -0.03998(7) 0.2459(3) 0.6427(2) 0.0742(9) Uani 1 1 d .
H41 H -0.0586 0.2754 0.6529 0.089 Uiso 1 1 calc R
C42 C -0.03760(7) 0.1475(3) 0.6436(2) 0.0739(9) Uani 1 1 d .
H42 H -0.0546 0.1097 0.6544 0.089 Uiso 1 1 calc R
C43 C -0.00951(6) 0.0986(2) 0.62840(17) 0.0524(7) Uani 1 1 d .
C44 C -0.00561(8) -0.0044(2) 0.62845(19) 0.0656(8) Uani 1 1 d .
H44 H -0.0219 -0.0453 0.6389 0.079 Uiso 1 1 calc R
C45 C 0.02182(8) -0.0450(2) 0.61341(18) 0.0631(8) Uani 1 1 d .
H45 H 0.0245 -0.1135 0.6131 0.076 Uiso 1 1 calc R
C46 C 0.04599(6) 0.01828(18) 0.59846(16) 0.0488(6) Uani 1 1 d .
H46 H 0.0646 -0.0099 0.5872 0.059 Uiso 1 1 calc R
C47 C 0.01622(5) 0.15624(18) 0.61311(15) 0.0380(6) Uani 1 1 d .
C48 C 0.01316(5) 0.26205(18) 0.61102(15) 0.0388(6) Uani 1 1 d .
H9A H -0.0123(5) 0.288(2) 0.135(2) 0.099(13) Uiso 1 1 d D
H9B H 0.0218(8) 0.286(2) 0.188(2) 0.098(13) Uiso 1 1 d .

loop_
_atom_site_aniso_label
_atom_site_aniso_U_11
_atom_site_aniso_U_22
_atom_site_aniso_U_33
_atom_site_aniso_U_23
_atom_site_aniso_U_13
_atom_site_aniso_U_12
Mn1 0.03210(19) 0.0302(2) 0.0441(2) 0.00150(16) 0.01765(16) 0.00117(16)
Mn2 0.03278(19) 0.0342(2) 0.0373(2) 0.00035(16) 0.01526(16) -0.00072(16)
N1 0.0377(11) 0.0386(12) 0.0460(12) -0.0003(10) 0.0089(10) -0.0054(10)
N2 0.0406(12) 0.0343(11) 0.0424(12) -0.0002(9) 0.0160(9) 0.0010(9)
N3 0.0387(11) 0.0357(12) 0.0387(11) -0.0007(9) 0.0100(9) 0.0039(9)
N4 0.0334(11) 0.0325(11) 0.0379(11) -0.0007(8) 0.0062(9) -0.0019(9)
O1 0.0361(10) 0.0564(12) 0.0688(12) 0.0216(9) 0.0124(9) -0.0035(9)
O2 0.0415(8) 0.0326(9) 0.0456(9) 0.0060(7) 0.0156(8) 0.0005(6)
O3 0.0536(11) 0.0561(12) 0.0600(11) -0.0043(9) 0.0247(9) -0.0189(9)
O4 0.0823(13) 0.0632(12) 0.0405(10) 0.0027(9) 0.0313(10) -0.0130(10)
O5 0.0623(11) 0.0441(10) 0.0742(13) 0.0255(9) 0.0395(10) 0.0218(9)
O6 0.0534(11) 0.0456(11) 0.0660(12) 0.0131(8) 0.0316(10) -0.0053(9)
O7 0.0488(10) 0.0634(12) 0.0628(12) 0.0256(9) 0.0320(9) 0.0075(9)
O8 0.0472(10) 0.0385(9) 0.0414(9) 0.0085(7) 0.0143(8) 0.0084(8)
O9 0.0604(14) 0.0702(15) 0.0714(16) 0.0039(11) 0.0232(13) -0.0045(12)
C1 0.0631(19) 0.0483(17) 0.0552(17) -0.0062(14) 0.0079(15) -0.0105(15)
C2 0.070(2) 0.066(2) 0.075(2) -0.0041(17) -0.0051(19) -0.0294(19)
C3 0.0471(19) 0.088(3) 0.082(2) 0.017(2) -0.0084(18) -0.0322(18)
C4 0.0345(14) 0.068(2) 0.0693(19) 0.0229(16) 0.0106(14) -0.0052(15)
C5 0.0379(17) 0.107(3) 0.116(3) 0.040(2) 0.031(2) 0.005(2)
C6 0.054(2) 0.102(3) 0.112(3) 0.032(2) 0.054(2) 0.029(2)
C7 0.0604(19) 0.064(2) 0.069(2) 0.0147(15) 0.0385(16) 0.0204(16)
C8 0.099(3) 0.078(2) 0.086(2) 0.0078(19) 0.060(2) 0.037(2)
C9 0.110(3) 0.058(2) 0.065(2) -0.0133(15) 0.038(2) 0.009(2)
C10 0.0638(18) 0.0467(17) 0.0517(17) -0.0050(13) 0.0179(14) 0.0016(14)
C11 0.0357(14) 0.0428(15) 0.0476(15) 0.0132(12) 0.0197(12) 0.0083(12)
C12 0.0285(12) 0.0433(15) 0.0484(15) 0.0152(12) 0.0100(11) -0.0001(11)
C13 0.0403(14) 0.0301(13) 0.0505(15) 0.0028(11) 0.0218(12) 0.0063(11)
C14 0.0331(13) 0.0336(13) 0.0421(14) 0.0086(10) 0.0129(11) 0.0043(11)
C15 0.0279(12) 0.0353(13) 0.0392(13) 0.0042(10) 0.0117(10) 0.0058(10)
C16 0.0478(15) 0.0459(15) 0.0524(15) 0.0024(13) 0.0264(13) -0.0008(13)
C17 0.076(2) 0.0614(19) 0.0641(18) -0.0178(15) 0.0426(16) -0.0039(16)
C18 0.080(2) 0.0471(18) 0.088(2) -0.0220(15) 0.0473(19) -0.0122(15)
C19 0.0565(16) 0.0358(14) 0.0661(17) -0.0019(13) 0.0318(14) -0.0048(13)
C20 0.0282(12) 0.0321(13) 0.0418(13) 0.0034(10) 0.0116(10) 0.0030(10)
C21 0.0295(12) 0.0341(13) 0.0353(13) 0.0073(10) 0.0084(10) 0.0042(10)
C22 0.0450(14) 0.0419(15) 0.0398(14) 0.0003(11) 0.0181(12) 0.0007(12)
C23 0.0506(15) 0.0335(14) 0.0516(16) -0.0039(11) 0.0211(13) -0.0075(12)
C24 0.0403(14) 0.0399(15) 0.0448(15) 0.0111(11) 0.0182(12) 0.0070(12)
C25 0.0475(15) 0.0359(14) 0.0434(14) 0.0045(11) 0.0196(12) 0.0002(12)
C26 0.0387(13) 0.0271(12) 0.0467(14) 0.0063(10) 0.0232(12) 0.0041(11)
C27 0.0353(13) 0.0299(12) 0.0377(13) 0.0010(10) 0.0164(11) 0.0058(11)
C28 0.0596(17) 0.0455(16) 0.0421(15) 0.0006(12) 0.0170(13) 0.0083(14)
C29 0.0598(18) 0.0627(19) 0.0483(17) -0.0146(14) -0.0008(14) 0.0000(16)
C30 0.0561(18) 0.0499(17) 0.071(2) -0.0155(15) 0.0113(16) -0.0132(14)
C31 0.0501(16) 0.0363(14) 0.0591(17) -0.0048(12) 0.0213(14) -0.0091(12)
C32 0.0360(13) 0.0265(12) 0.0432(14) -0.0024(10) 0.0182(11) 0.0004(10)
C33 0.0374(13) 0.0262(12) 0.0409(13) 0.0051(10) 0.0174(11) 0.0041(11)
C34 0.0334(13) 0.0408(14) 0.0480(15) 0.0089(11) 0.0082(12) 0.0006(11)
C35 0.0335(13) 0.0343(14) 0.0570(16) 0.0052(11) 0.0136(12) -0.0047(11)
C36 0.0459(15) 0.0312(13) 0.0397(14) 0.0007(10) 0.0174(12) -0.0012(12)
C37 0.0561(17) 0.0409(16) 0.0525(16) 0.0025(12) 0.0110(14) 0.0078(13)
C38 0.079(2) 0.0475(18) 0.0632(19) -0.0010(14) 0.0143(17) 0.0287(17)
C39 0.062(2) 0.087(3) 0.066(2) -0.0048(17) 0.0190(17) 0.0359(19)
C40 0.0394(15) 0.076(2) 0.0477(16) -0.0048(14) 0.0140(13) 0.0130(15)
C41 0.0403(17) 0.115(3) 0.074(2) -0.012(2) 0.0280(16) 0.0015(19)
C42 0.0424(18) 0.118(3) 0.067(2) -0.009(2) 0.0258(15) -0.0272(19)
C43 0.0433(16) 0.068(2) 0.0441(15) -0.0021(13) 0.0110(13) -0.0198(14)
C44 0.060(2) 0.077(2) 0.0557(18) 0.0042(15) 0.0123(15) -0.0347(18)
C45 0.076(2) 0.0424(17) 0.0531(18) 0.0074(13) -0.0046(16) -0.0192(16)
C46 0.0480(15) 0.0404(16) 0.0469(15) 0.0017(12) -0.0006(12) -0.0009(13)
C47 0.0319(13) 0.0511(16) 0.0300(12) -0.0015(11) 0.0084(10) -0.0067(12)
C48 0.0311(13) 0.0507(15) 0.0341(13) -0.0010(11) 0.0096(11) 0.0024(12)

loop_
_atom_type_symbol
_atom_type_description
_atom_type_scat_dispersion_real
_atom_type_scat_dispersion_imag
_atom_type_scat_source
C C 0.0033 0.0016 'International Tables Vol C Tables 4.2.6.8 and 6.1.1.4'
H H 0.0000 0.0000 'International Tables Vol C Tables 4.2.6.8 and 6.1.1.4'
N N 0.0061 0.0033 'International Tables Vol C Tables 4.2.6.8 and 6.1.1.4'
O O 0.0106 0.0060 'International Tables Vol C Tables 4.2.6.8 and 6.1.1.4'
Mn Mn 0.3368 0.7283 'International Tables Vol C Tables 4.2.6.8 and 6.1.1.4'

loop_
_geom_angle_atom_site_label_1
_geom_angle_atom_site_label_2
_geom_angle_atom_site_label_3
_geom_angle
_geom_angle_site_symmetry_1
_geom_angle_site_symmetry_3
O5 Mn1 O7 94.38(7) . 6_566
O5 Mn1 O1 159.38(7) . .
O7 Mn1 O1 87.47(7) 6_566 .
O5 Mn1 N1 95.08(7) . .
O7 Mn1 N1 89.44(7) 6_566 .
O1 Mn1 N1 105.48(7) . .
O5 Mn1 N2 94.69(7) . .
O7 Mn1 N2 161.53(7) 6_566 .
O1 Mn1 N2 89.67(7) . .
N1 Mn1 N2 73.75(7) . .
O5 Mn1 O2 101.85(7) . .
O7 Mn1 O2 97.01(6) 6_566 .
O1 Mn1 O2 57.58(6) . .
N1 Mn1 O2 161.32(6) . .
N2 Mn1 O2 96.82(6) . .
O5 Mn1 C13 130.70(8) . .
O7 Mn1 C13 89.95(7) 6_566 .
O1 Mn1 C13 28.68(6) . .
N1 Mn1 C13 134.11(7) . .
N2 Mn1 C13 96.25(7) . .
O2 Mn1 C13 29.11(6) . .
O4 Mn2 O6 89.13(7) 6 .
O4 Mn2 O8 163.21(7) 6 6_566
O6 Mn2 O8 86.61(6) . 6_566
O4 Mn2 N4 90.77(7) 6 .
O6 Mn2 N4 159.02(7) . .
O8 Mn2 N4 98.97(6) 6_566 .
O4 Mn2 N3 109.48(7) 6 .
O6 Mn2 N3 87.14(7) . .
O8 Mn2 N3 86.54(6) 6_566 .
N4 Mn2 N3 73.13(7) . .
O4 Mn2 O2 85.04(6) 6 .
O6 Mn2 O2 105.77(6) . .
O8 Mn2 O2 80.51(6) 6_566 .
N4 Mn2 O2 95.12(6) . .
N3 Mn2 O2 161.00(6) . .
C1 N1 C12 118.2(2) . .
C1 N1 Mn1 125.84(18) . .
C12 N1 Mn1 115.61(15) . .
C10 N2 C11 118.2(2) . .
C10 N2 Mn1 126.79(17) . .
C11 N2 Mn1 114.99(15) . .
C37 N3 C48 117.8(2) . .
C37 N3 Mn2 126.34(17) . .
C48 N3 Mn2 115.58(15) . .
C46 N4 C47 117.6(2) . .
C46 N4 Mn2 126.66(16) . .
C47 N4 Mn2 115.75(14) . .
C13 O1 Mn1 92.63(14) . .
C13 O2 Mn1 87.47(13) . .
C13 O2 Mn2 131.58(14) . .
Mn1 O2 Mn2 98.87(6) . .
C24 O4 Mn2 147.19(16) . 6_556
C25 O5 Mn1 128.94(15) . .
C25 O6 Mn2 130.87(16) . .
C36 O7 Mn1 129.31(15) . 6_565
C36 O8 Mn2 130.73(14) . 6_565
H9A O9 H9B 105(3) . .
N1 C1 C2 122.9(3) . .
N1 C1 H1 118.6 . .
C2 C1 H1 118.6 . .
C3 C2 C1 119.3(3) . .
C3 C2 H2 120.4 . .
C1 C2 H2 120.4 . .
C2 C3 C4 120.2(3) . .
C2 C3 H3 119.9 . .
C4 C3 H3 119.9 . .
C12 C4 C3 116.9(3) . .
C12 C4 C5 119.1(3) . .
C3 C4 C5 124.0(3) . .
C6 C5 C4 121.7(3) . .
C6 C5 H5 119.2 . .
C4 C5 H5 119.2 . .
C5 C6 C7 120.8(3) . .
C5 C6 H6 119.6 . .
C7 C6 H6 119.6 . .
C8 C7 C11 116.4(3) . .
C8 C7 C6 124.3(3) . .
C11 C7 C6 119.3(3) . .
C9 C8 C7 121.3(3) . .
C9 C8 H8 119.4 . .
C7 C8 H8 119.4 . .
C8 C9 C10 118.1(3) . .
C8 C9 H9 120.9 . .
C10 C9 H9 120.9 . .
N2 C10 C9 123.0(3) . .
N2 C10 H10 118.5 . .
C9 C10 H10 118.5 . .
N2 C11 C7 122.9(2) . .
N2 C11 C12 117.8(2) . .
C7 C11 C12 119.3(2) . .
N1 C12 C4 122.4(2) . .
N1 C12 C11 117.8(2) . .
C4 C12 C11 119.8(2) . .
O1 C13 O2 121.4(2) . .
O1 C13 C14 118.1(2) . .
O2 C13 C14 120.4(2) . .
O1 C13 Mn1 58.69(12) . .
O2 C13 Mn1 63.42(11) . .
C14 C13 Mn1 168.64(16) . .
C23 C14 C15 119.8(2) . .
C23 C14 C13 118.4(2) . .
C15 C14 C13 121.8(2) . .
C16 C15 C14 121.5(2) . .
C16 C15 C20 119.2(2) . .
C14 C15 C20 119.3(2) . .
C17 C16 C15 121.5(2) . .
C17 C16 H16 119.2 . .
C15 C16 H16 119.2 . .
C16 C17 C18 119.4(2) . .
C16 C17 H17 120.3 . .
C18 C17 H17 120.3 . .
C19 C18 C17 121.3(2) . .
C19 C18 H18 119.4 . .
C17 C18 H18 119.4 . .
C18 C19 C20 121.4(2) . .
C18 C19 H19 119.3 . .
C20 C19 H19 119.3 . .
C19 C20 C15 117.2(2) . .
C19 C20 C21 124.1(2) . .
C15 C20 C21 118.7(2) . .
C22 C21 C20 119.2(2) . .
C22 C21 C24 116.3(2) . .
C20 C21 C24 124.4(2) . .
C21 C22 C23 122.0(2) . .
C21 C22 H22 119.0 . .
C23 C22 H22 119.0 . .
C14 C23 C22 120.8(2) . .
C14 C23 H23 119.6 . .
C22 C23 H23 119.6 . .
O3 C24 O4 124.6(2) . .
O3 C24 C21 120.2(2) . .
O4 C24 C21 115.2(2) . .
O6 C25 O5 126.0(2) . .
O6 C25 C26 118.3(2) . .
O5 C25 C26 115.6(2) . .
C35 C26 C27 120.4(2) . .
C35 C26 C25 117.7(2) . .
C27 C26 C25 121.6(2) . .
C28 C27 C26 122.4(2) . .
C28 C27 C32 118.6(2) . .
C26 C27 C32 119.0(2) . .
C29 C28 C27 121.3(2) . .
C29 C28 H28 119.3 . .
C27 C28 H28 119.3 . .
C28 C29 C30 120.1(2) . .
C28 C29 H29 120.0 . .
C30 C29 H29 120.0 . .
C31 C30 C29 120.7(2) . .
C31 C30 H30 119.6 . .
C29 C30 H30 119.6 . .
C30 C31 C32 121.1(2) . .
C30 C31 H31 119.4 . .
C32 C31 H31 119.4 . .
C31 C32 C33 123.0(2) . .
C31 C32 C27 118.2(2) . .
C33 C32 C27 118.77(19) . .
C34 C33 C32 119.8(2) . .
C34 C33 C36 117.7(2) . .
C32 C33 C36 122.5(2) . .
C33 C34 C35 121.5(2) . .
C33 C34 H34 119.3 . .
C35 C34 H34 119.3 . .
C26 C35 C34 120.2(2) . .
C26 C35 H35 119.9 . .
C34 C35 H35 119.9 . .
O7 C36 O8 126.3(2) . .
O7 C36 C33 116.5(2) . .
O8 C36 C33 117.2(2) . .
N3 C37 C38 123.3(3) . .
N3 C37 H37 118.4 . .
C38 C37 H37 118.4 . .
C39 C38 C37 118.6(3) . .
C39 C38 H38 120.7 . .
C37 C38 H38 120.7 . .
C38 C39 C40 121.0(3) . .
C38 C39 H39 119.5 . .
C40 C39 H39 119.5 . .
C39 C40 C48 116.4(3) . .
C39 C40 C41 124.3(3) . .
C48 C40 C41 119.3(3) . .
C42 C41 C40 121.4(3) . .
C42 C41 H41 119.3 . .
C40 C41 H41 119.3 . .
C41 C42 C43 121.4(3) . .
C41 C42 H42 119.3 . .
C43 C42 H42 119.3 . .
C44 C43 C47 116.9(3) . .
C44 C43 C42 124.1(3) . .
C47 C43 C42 119.0(3) . .
C45 C44 C43 120.4(3) . .
C45 C44 H44 119.8 . .
C43 C44 H44 119.8 . .
C44 C45 C46 118.5(3) . .
C44 C45 H45 120.8 . .
C46 C45 H45 120.8 . .
N4 C46 C45 123.6(3) . .
N4 C46 H46 118.2 . .
C45 C46 H46 118.2 . .
N4 C47 C43 122.9(2) . .
N4 C47 C48 118.0(2) . .
C43 C47 C48 119.1(2) . .
N3 C48 C40 122.9(2) . .
N3 C48 C47 117.3(2) . .
C40 C48 C47 119.8(2) . .

loop_
_geom_bond_atom_site_label_1
_geom_bond_atom_site_label_2
_geom_bond_distance
_geom_bond_site_symmetry_2
Mn1 O5 2.0642(17) .
Mn1 O7 2.1030(16) 6_566
Mn1 O1 2.2286(17) .
Mn1 N1 2.242(2) .
Mn1 N2 2.2588(19) .
Mn1 O2 2.3328(16) .
Mn1 C13 2.606(2) .
Mn2 O4 2.0567(18) 6
Mn2 O6 2.1596(17) .
Mn2 O8 2.1773(17) 6_566
Mn2 N4 2.2485(19) .
Mn2 N3 2.2619(19) .
Mn2 O2 2.3596(16) .
N1 C1 1.323(3) .
N1 C12 1.353(3) .
N2 C10 1.322(3) .
N2 C11 1.355(3) .
N3 C37 1.325(3) .
N3 C48 1.355(3) .
N4 C46 1.323(3) .
N4 C47 1.352(3) .
O1 C13 1.252(3) .
O2 C13 1.269(3) .
O3 C24 1.242(3) .
O4 C24 1.251(3) .
O4 Mn2 2.0567(18) 6_556
O5 C25 1.261(3) .
O6 C25 1.238(3) .
O7 C36 1.250(3) .
O7 Mn1 2.1030(16) 6_565
O8 C36 1.254(3) .
O8 Mn2 2.1773(17) 6_565
O9 H9A 0.878(18) .
O9 H9B 0.88(3) .
C1 C2 1.382(4) .
C1 H1 0.9300 .
C2 C3 1.351(4) .
C2 H2 0.9300 .
C3 C4 1.400(4) .
C3 H3 0.9300 .
C4 C12 1.400(3) .
C4 C5 1.421(4) .
C5 C6 1.336(4) .
C5 H5 0.9300 .
C6 C7 1.434(4) .
C6 H6 0.9300 .
C7 C8 1.393(4) .
C7 C11 1.400(3) .
C8 C9 1.359(4) .
C8 H8 0.9300 .
C9 C10 1.396(4) .
C9 H9 0.9300 .
C10 H10 0.9300 .
C11 C12 1.438(3) .
C13 C14 1.494(3) .
C14 C23 1.366(3) .
C14 C15 1.421(3) .
C15 C16 1.412(3) .
C15 C20 1.430(3) .
C16 C17 1.348(3) .
C16 H16 0.9300 .
C17 C18 1.401(4) .
C17 H17 0.9300 .
C18 C19 1.352(3) .
C18 H18 0.9300 .
C19 C20 1.415(3) .
C19 H19 0.9300 .
C20 C21 1.431(3) .
C21 C22 1.364(3) .
C21 C24 1.519(3) .
C22 C23 1.392(3) .
C22 H22 0.9300 .
C23 H23 0.9300 .
C25 C26 1.509(3) .
C26 C35 1.358(3) .
C26 C27 1.419(3) .
C27 C28 1.419(3) .
C27 C32 1.423(3) .
C28 C29 1.353(3) .
C28 H28 0.9300 .
C29 C30 1.402(4) .
C29 H29 0.9300 .
C30 C31 1.355(3) .
C30 H30 0.9300 .
C31 C32 1.419(3) .
C31 H31 0.9300 .
C32 C33 1.422(3) .
C33 C34 1.362(3) .
C33 C36 1.501(3) .
C34 C35 1.400(3) .
C34 H34 0.9300 .
C35 H35 0.9300 .
C37 C38 1.389(4) .
C37 H37 0.9300 .
C38 C39 1.350(4) .
C38 H38 0.9300 .
C39 C40 1.400(4) .
C39 H39 0.9300 .
C40 C48 1.402(3) .
C40 C41 1.415(4) .
C41 C42 1.329(4) .
C41 H41 0.9300 .
C42 C43 1.430(4) .
C42 H42 0.9300 .
C43 C44 1.397(4) .
C43 C47 1.406(3) .
C44 C45 1.356(4) .
C44 H44 0.9300 .
C45 C46 1.396(4) .
C45 H45 0.9300 .
C46 H46 0.9300 .
C47 C48 1.431(3) .
